data_2215583
loop_
_publ_author_name
'Huilu Wu'
'Wei Ying'
'Jian Ding'
'Jingkun Yuan'

_publ_section_title
;(2-Methacrylato)[tris(1-methyl-1<i>H</i>-benzimidazol-2-ylmethyl)amine]copper(II)
 perchlorate dimethylformamide disolvate hemihydrate at 153(2) K
;
_journal_coeditor_code LH2496
_journal_issue 10
_journal_name_full 'Acta Crystallographica Section E'
_journal_page_first m2576
_journal_page_last m2576
_journal_paper_doi 10.1107/S160053680704500X
_journal_volume 63
_journal_year 2007
_chemical_formula_iupac '[Cu (C4 H5 O2) (C27 H27 N7)] (Cl O4), 2C3 H7 N O, 0.5H2 O'
_chemical_formula_moiety 'C31 H32 Cu N7 O2 +, Cl O4 -, 2(C3 H7 N O), 0.5(H2 O)'
_chemical_formula_sum 'C37 H47 Cl Cu N9 O8.5'
_chemical_formula_weight 852.83
_chemical_name_common
;
[2-Methacrylate[tris(N-methylbenzimidazol-2-ylmethyl)amine]copper(II)]
perchlorate
;
_chemical_name_systematic
;
(2-Methacrylato)[tris(<i>N</i>-methylbenzimidazol-2-ylmethyl)amine]copper(II)
perchlorate dimethylformamide disolvate hemihydrate
;
_space_group_IT_number 2
_symmetry_cell_setting triclinic
_symmetry_space_group_name_Hall '-P 1'
_symmetry_space_group_name_H-M 'P -1'
_atom_sites_solution_hydrogens geom
_atom_sites_solution_primary direct
_atom_sites_solution_secondary difmap
_cell_angle_alpha 88.7030(10)
_cell_angle_beta 74.8920(10)
_cell_angle_gamma 78.1970(10)
_cell_formula_units_Z 2
_cell_length_a 12.2004(5)
_cell_length_b 12.6825(6)
_cell_length_c 13.6436(6)
_cell_measurement_reflns_used 13990
_cell_measurement_temperature 153(2)
_cell_measurement_theta_max 27.51
_cell_measurement_theta_min 3.09
_cell_volume 1993.98(15)
_computing_cell_refinement 'RAPID-AUTO (Rigaku/MSC, 2004)'
_computing_data_collection 'RAPID-AUTO (Rigaku/MSC, 2004)'
_computing_data_reduction 'RAPID-AUTO (Rigaku/MSC, 2004)'
_computing_molecular_graphics 'PLATON (Spek, 2003)'
_computing_publication_material 'SHELXL97 (Sheldrick, 1997)'
_computing_structure_refinement 'SHELXL97 (Sheldrick, 1997)'
_computing_structure_solution 'SHELXS97 (Sheldrick, 1997)'
_diffrn_ambient_temperature 153(2)
_diffrn_measured_fraction_theta_full 0.995
_diffrn_measured_fraction_theta_max 0.995
_diffrn_measurement_device_type 'Rigaku R-AXIS Spider'
_diffrn_measurement_method '\w scans'
_diffrn_radiation_monochromator graphite
_diffrn_radiation_source 'Rotating anode'
_diffrn_radiation_type MoK\a
_diffrn_radiation_wavelength 0.71073
_diffrn_reflns_av_R_equivalents 0.0437
_diffrn_reflns_av_sigmaI/netI 0.0607
_diffrn_reflns_limit_h_max 14
_diffrn_reflns_limit_h_min -14
_diffrn_reflns_limit_k_max 15
_diffrn_reflns_limit_k_min -15
_diffrn_reflns_limit_l_max 16
_diffrn_reflns_limit_l_min -16
_diffrn_reflns_number 16373
_diffrn_reflns_theta_full 25.50
_diffrn_reflns_theta_max 25.50
_diffrn_reflns_theta_min 3.09
_diffrn_standards_decay_% 0
_diffrn_standards_interval_count 0
_diffrn_standards_interval_time 0
_diffrn_standards_number 0
_exptl_absorpt_coefficient_mu 0.679
_exptl_absorpt_correction_T_max 0.8706
_exptl_absorpt_correction_T_min 0.8275
_exptl_absorpt_correction_type multi-scan
_exptl_absorpt_process_details
;
(ABSCOR; Higashi, 1995)
;
_exptl_crystal_colour blue
_exptl_crystal_density_diffrn 1.420
_exptl_crystal_density_method 'not measured'
_exptl_crystal_description block
_exptl_crystal_F_000 892
_exptl_crystal_size_max 0.29
_exptl_crystal_size_mid 0.23
_exptl_crystal_size_min 0.21
_refine_diff_density_max 0.696
_refine_diff_density_min -0.762
_refine_ls_extinction_coef 0.0075(15)
_refine_ls_extinction_expression Fc^*^=kFc[1+0.001xFc^2^\l^3^/sin(2\q)]^-1/4^
_refine_ls_extinction_method SHELXL97
_refine_ls_goodness_of_fit_ref 1.113
_refine_ls_hydrogen_treatment constr
_refine_ls_matrix_type full
_refine_ls_number_parameters 578
_refine_ls_number_reflns 7382
_refine_ls_number_restraints 46
_refine_ls_restrained_S_all 1.114
_refine_ls_R_factor_all 0.0762
_refine_ls_R_factor_gt 0.0564
_refine_ls_shift/su_max 0.001
_refine_ls_shift/su_mean 0.000
_refine_ls_structure_factor_coef Fsqd
_refine_ls_weighting_details 'calc w=1/[\s^2^(Fo^2^)+(0.0881P)^2^+0.7893P] where P=(Fo^2^+2Fc^2^)/3'
_refine_ls_weighting_scheme calc
_refine_ls_wR_factor_gt 0.1494
_refine_ls_wR_factor_ref 0.1698
_reflns_number_gt 5587
_reflns_number_total 7382
_reflns_threshold_expression I>2\s(I)
_cod_data_source_file lh2496.cif
_cod_data_source_block I
_cod_depositor_comments
;
The following automatic conversions were performed:
'_symmetry_cell_setting' value 'Triclinic' changed to 'triclinic'
according to '/home/saulius/struct/CIF-dictionaries/cif_core.dic'
dictionary named 'cif_core.dic' version 2.4.1 from 2010-06-29.

Automatic conversion script
Id: cif_fix_enum 1527 2010-12-29 10:47:43Z saulius 

The following automatic conversions were performed:

'_symmetry_cell_setting' value 'Triclinic' changed to 'triclinic'
according to /home/saulius/struct/CIF-dictionaries/cif_core.dic
dictionary named 'cif_core.dic' version 2.4.1 from 2010-06-29.

Automatic conversion script
Id: cif_fix_values 1715 2011-07-08 13:25:40Z adriana 
;
_cod_original_formula_sum 'C37 H47 Cl Cu N9 O8.50'
_cod_database_code 2215583
_cod_database_fobs_code 2215583

loop_
_symmetry_equiv_pos_as_xyz
'x, y, z'
'-x, -y, -z'

loop_
_atom_site_type_symbol
_atom_site_label
_atom_site_fract_x
_atom_site_fract_y
_atom_site_fract_z
_atom_site_U_iso_or_equiv
_atom_site_adp_type
_atom_site_calc_flag
_atom_site_refinement_flags
_atom_site_occupancy
_atom_site_disorder_assembly
_atom_site_disorder_group
Cu Cu 0.20984(4) 0.67570(3) 0.26999(3) 0.03811(17) Uani d . 1 . .
Cl Cl 0.46199(10) 0.74020(9) 0.62072(8) 0.0567(3) Uani d . 1 . .
O O1 0.0868(13) 0.675(2) 0.1931(15) 0.044(3) Uani d PDU 0.50 A 1
O O2 0.2054(15) 0.7482(17) 0.0845(13) 0.084(4) Uani d PDU 0.50 A 1
O O1' 0.1162(12) 0.6748(19) 0.1835(13) 0.035(2) Uani d PDU 0.50 A 2
O O2' 0.2176(12) 0.7681(14) 0.0628(9) 0.054(2) Uani d PDU 0.50 A 2
O O3 0.5018(4) 0.6435(3) 0.5636(6) 0.150(3) Uani d . 1 . .
O O4 0.5045(5) 0.7340(5) 0.7070(4) 0.147(3) Uani d . 1 . .
O O5 0.5028(3) 0.8226(3) 0.5606(3) 0.0781(10) Uani d . 1 . .
O O6 0.3378(3) 0.7634(3) 0.6486(3) 0.0757(10) Uani d . 1 . .
O O7 0.2715(19) 0.8828(10) -0.1019(12) 0.224(10) Uani d P 0.50 . .
H H1W 0.3265 0.8475 -0.1471 0.336 Uiso d PR 0.50 . .
H H2W 0.2528 0.8460 -0.0505 0.336 Uiso d PR 0.50 . .
O O8 0.4355(3) 0.8897(3) 0.1990(3) 0.0680(9) Uani d . 1 . .
O O9 0.7222(3) 0.6694(3) 0.2503(4) 0.0880(12) Uani d . 1 . .
N N1 0.1160(3) 0.6297(2) 0.4182(2) 0.0444(7) Uani d . 1 A .
N N2 0.1290(3) 0.5942(2) 0.5761(2) 0.0451(7) Uani d . 1 . .
N N3 0.1678(3) 0.8287(2) 0.3197(2) 0.0395(7) Uani d . 1 A .
N N4 0.1983(3) 0.9579(2) 0.4095(2) 0.0396(7) Uani d . 1 . .
N N5 0.3301(3) 0.5530(2) 0.1994(2) 0.0356(6) Uani d . 1 A .
N N6 0.5161(3) 0.4712(2) 0.1562(2) 0.0404(7) Uani d . 1 . .
N N7 0.3382(3) 0.6680(2) 0.3563(2) 0.0430(7) Uani d . 1 A .
N N8 0.3167(3) 1.0308(3) 0.1525(3) 0.0570(9) Uani d . 1 . .
N N9 0.6795(3) 0.8511(3) 0.2718(3) 0.0559(9) Uani d . 1 . .
C C1 0.3140(4) 0.5884(3) 0.4367(3) 0.0461(9) Uani d . 1 . .
H H1A 0.3468 0.5143 0.4078 0.055 Uiso calc R 1 A .
H H1B 0.3506 0.5994 0.4914 0.055 Uiso calc R 1 . .
C C2 0.1869(4) 0.6031(3) 0.4783(3) 0.0434(9) Uani d . 1 A .
C C3 0.1783(5) 0.5612(3) 0.6612(3) 0.0607(12) Uani d . 1 . .
H H3A 0.1782 0.4848 0.6734 0.073 Uiso calc R 1 . .
H H3B 0.1318 0.6044 0.7222 0.073 Uiso calc R 1 . .
H H3C 0.2582 0.5724 0.6454 0.073 Uiso calc R 1 . .
C C4 0.0109(4) 0.6158(3) 0.5806(3) 0.0469(9) Uani d . 1 A .
C C5 -0.0857(4) 0.6188(3) 0.6600(3) 0.0571(11) Uani d . 1 . .
H H5 -0.0802 0.6018 0.7269 0.069 Uiso calc R 1 . .
C C6 -0.1919(4) 0.6478(4) 0.6371(4) 0.0626(12) Uani d . 1 . .
H H6 -0.2613 0.6516 0.6898 0.075 Uiso calc R 1 . .
C C7 -0.1990(4) 0.6717(3) 0.5378(4) 0.0573(11) Uani d . 1 . .
H H7 -0.2734 0.6916 0.5252 0.069 Uiso calc R 1 . .
C C8 -0.1028(4) 0.6673(3) 0.4589(3) 0.0498(9) Uani d . 1 A .
H H8 -0.1088 0.6833 0.3919 0.060 Uiso calc R 1 . .
C C9 0.0053(3) 0.6382(3) 0.4806(3) 0.0422(8) Uani d . 1 . .
C C10 0.3291(4) 0.7765(3) 0.4005(3) 0.0510(10) Uani d . 1 . .
H H10A 0.4025 0.8014 0.3726 0.061 Uiso calc R 1 A .
H H10B 0.3159 0.7726 0.4751 0.061 Uiso calc R 1 . .
C C11 0.2313(3) 0.8543(3) 0.3760(3) 0.0401(8) Uani d . 1 A .
C C12 0.2511(4) 1.0132(3) 0.4723(3) 0.0524(10) Uani d . 1 . .
H H12A 0.3112 0.9611 0.4934 0.063 Uiso calc R 1 . .
H H12B 0.1915 1.0463 0.5325 0.063 Uiso calc R 1 . .
H H12C 0.2860 1.0692 0.4330 0.063 Uiso calc R 1 . .
C C13 0.1032(3) 1.0033(3) 0.3734(3) 0.0396(8) Uani d . 1 A .
C C14 0.0337(4) 1.1051(3) 0.3859(3) 0.0491(9) Uani d . 1 . .
H H14 0.0469 1.1603 0.4247 0.059 Uiso calc R 1 . .
C C15 -0.0559(4) 1.1230(3) 0.3393(4) 0.0552(10) Uani d . 1 . .
H H15 -0.1056 1.1922 0.3459 0.066 Uiso calc R 1 . .
C C16 -0.0751(4) 1.0409(3) 0.2822(4) 0.0531(10) Uani d . 1 . .
H H16 -0.1376 1.0559 0.2513 0.064 Uiso calc R 1 . .
C C17 -0.0056(3) 0.9397(3) 0.2700(3) 0.0445(8) Uani d . 1 A .
H H17 -0.0192 0.8846 0.2314 0.053 Uiso calc R 1 . .
C C18 0.0855(3) 0.9205(3) 0.3164(3) 0.0380(7) Uani d . 1 . .
C C19 0.4525(3) 0.6286(3) 0.2836(3) 0.0449(9) Uani d . 1 . .
H H19A 0.5100 0.5939 0.3201 0.054 Uiso calc R 1 A .
H H19B 0.4809 0.6891 0.2451 0.054 Uiso calc R 1 . .
C C20 0.4347(3) 0.5485(3) 0.2132(3) 0.0384(8) Uani d . 1 A .
C C21 0.6394(3) 0.4414(3) 0.1553(3) 0.0474(9) Uani d . 1 . .
H H21A 0.6627 0.5025 0.1811 0.057 Uiso calc R 1 . .
H H21B 0.6864 0.4223 0.0856 0.057 Uiso calc R 1 . .
H H21C 0.6514 0.3796 0.1984 0.057 Uiso calc R 1 . .
C C22 0.4609(3) 0.4195(3) 0.1005(3) 0.0387(8) Uani d . 1 A .
C C23 0.5040(4) 0.3346(3) 0.0286(3) 0.0466(9) Uani d . 1 . .
H H23 0.5835 0.2998 0.0104 0.056 Uiso calc R 1 . .
C C24 0.4247(4) 0.3044(3) -0.0144(3) 0.0509(10) Uani d . 1 . .
H H24 0.4503 0.2474 -0.0644 0.061 Uiso calc R 1 . .
C C25 0.3077(4) 0.3548(3) 0.0131(3) 0.0496(9) Uani d . 1 . .
H H25 0.2557 0.3304 -0.0178 0.060 Uiso calc R 1 . .
C C26 0.2651(3) 0.4393(3) 0.0841(3) 0.0420(8) Uani d . 1 A .
H H26 0.1854 0.4734 0.1024 0.050 Uiso calc R 1 . .
C C27 0.3448(3) 0.4720(3) 0.1274(2) 0.0356(7) Uani d . 1 . .
C C28 0.119(2) 0.708(3) 0.1037(14) 0.056(3) Uani d PDU 0.50 A 1
C C29 0.0410(16) 0.6789(14) 0.0425(11) 0.076(5) Uani d PDU 0.50 A 1
C C30 -0.0334(19) 0.614(2) 0.0828(12) 0.119(7) Uani d PDU 0.50 A 1
H H30A -0.0864 0.5997 0.0472 0.142 Uiso calc PR 0.50 A 1
H H30B -0.0329 0.5832 0.1468 0.142 Uiso calc PR 0.50 A 1
C C31 0.0497(12) 0.7321(13) -0.0553(9) 0.090(4) Uani d PDU 0.50 A 1
H H31A -0.0097 0.7163 -0.0859 0.108 Uiso calc PR 0.50 A 1
H H31B 0.1268 0.7053 -0.1009 0.108 Uiso calc PR 0.50 A 1
H H31C 0.0379 0.8101 -0.0443 0.108 Uiso calc PR 0.50 A 1
C C28' 0.138(2) 0.722(3) 0.0995(14) 0.050(3) Uani d PDU 0.50 A 2
C C29' 0.0666(15) 0.7212(13) 0.0231(11) 0.071(4) Uani d PDU 0.50 A 2
C C30' -0.0053(19) 0.6513(18) 0.0330(12) 0.108(7) Uani d PDU 0.50 A 2
H H30C -0.0431 0.6447 -0.0186 0.130 Uiso calc PR 0.50 A 2
H H30D -0.0180 0.6088 0.0915 0.130 Uiso calc PR 0.50 A 2
C C31' 0.0906(13) 0.7897(13) -0.0651(10) 0.090(4) Uani d PDU 0.50 A 2
H H31D 0.0353 0.7878 -0.1054 0.108 Uiso calc PR 0.50 A 2
H H31E 0.1697 0.7630 -0.1070 0.108 Uiso calc PR 0.50 A 2
H H31F 0.0830 0.8640 -0.0416 0.108 Uiso calc PR 0.50 A 2
C C32 0.3548(6) 1.1102(4) 0.2017(4) 0.0846(17) Uani d . 1 . .
H H32A 0.2912 1.1452 0.2584 0.101 Uiso calc R 1 . .
H H32B 0.3786 1.1644 0.1529 0.101 Uiso calc R 1 . .
H H32C 0.4207 1.0752 0.2274 0.101 Uiso calc R 1 . .
C C33 0.2233(5) 1.0689(5) 0.1047(4) 0.0861(17) Uani d . 1 . .
H H33A 0.1995 1.0072 0.0807 0.103 Uiso calc R 1 . .
H H33B 0.2502 1.1131 0.0470 0.103 Uiso calc R 1 . .
H H33C 0.1572 1.1124 0.1541 0.103 Uiso calc R 1 . .
C C34 0.3610(4) 0.9272(4) 0.1563(3) 0.0585(11) Uani d . 1 . .
H H34 0.3324 0.8780 0.1230 0.070 Uiso calc R 1 . .
C C35 0.6143(5) 0.9441(4) 0.3354(4) 0.0667(12) Uani d . 1 . .
H H35A 0.5501 0.9800 0.3080 0.080 Uiso calc R 1 . .
H H35B 0.6652 0.9943 0.3371 0.080 Uiso calc R 1 . .
H H35C 0.5833 0.9213 0.4044 0.080 Uiso calc R 1 . .
C C36 0.7279(5) 0.8712(4) 0.1659(4) 0.0739(14) Uani d . 1 . .
H H36A 0.7808 0.8057 0.1324 0.089 Uiso calc R 1 . .
H H36B 0.7706 0.9295 0.1612 0.089 Uiso calc R 1 . .
H H36C 0.6651 0.8920 0.1324 0.089 Uiso calc R 1 . .
C C37 0.6793(4) 0.7516(4) 0.3030(4) 0.0670(13) Uani d . 1 . .
H H37 0.6426 0.7434 0.3725 0.080 Uiso calc R 1 . .

loop_
_atom_site_aniso_label
_atom_site_aniso_U_11
_atom_site_aniso_U_22
_atom_site_aniso_U_33
_atom_site_aniso_U_12
_atom_site_aniso_U_13
_atom_site_aniso_U_23
Cu 0.0399(3) 0.0342(3) 0.0402(3) 0.00393(18) -0.0184(2) -0.00935(17)
Cl 0.0595(6) 0.0589(6) 0.0660(6) -0.0203(5) -0.0367(6) 0.0220(5)
O1 0.020(8) 0.056(3) 0.049(4) -0.003(6) 0.001(5) -0.019(3)
O2 0.081(6) 0.061(7) 0.076(8) 0.004(5) 0.020(6) 0.037(5)
O1' 0.008(6) 0.053(3) 0.043(4) 0.001(5) -0.009(4) -0.012(3)
O2' 0.052(4) 0.062(7) 0.032(4) 0.000(3) 0.004(4) 0.024(4)
O3 0.084(3) 0.060(2) 0.324(8) 0.022(2) -0.106(5) -0.055(4)
O4 0.133(4) 0.269(7) 0.113(3) -0.134(5) -0.098(3) 0.117(4)
O5 0.081(3) 0.064(2) 0.078(2) -0.0133(19) -0.0029(19) 0.0221(17)
O6 0.054(2) 0.113(3) 0.067(2) -0.0225(19) -0.0244(17) 0.0101(19)
O7 0.41(3) 0.117(10) 0.181(13) 0.012(13) -0.185(17) 0.011(9)
O8 0.059(2) 0.0605(19) 0.079(2) 0.0048(15) -0.0206(18) -0.0114(16)
O9 0.075(3) 0.056(2) 0.132(3) -0.0031(19) -0.033(3) 0.007(2)
N1 0.060(2) 0.0300(14) 0.0455(16) 0.0030(14) -0.0265(16) -0.0063(12)
N2 0.063(2) 0.0310(15) 0.0420(16) -0.0020(14) -0.0215(16) -0.0013(12)
N3 0.0447(18) 0.0306(14) 0.0432(15) 0.0029(13) -0.0194(15) -0.0036(12)
N4 0.0499(18) 0.0293(14) 0.0389(15) -0.0014(13) -0.0154(14) -0.0036(12)
N5 0.0377(16) 0.0324(14) 0.0347(14) 0.0005(12) -0.0112(13) -0.0054(11)
N6 0.0379(17) 0.0361(15) 0.0461(16) 0.0010(13) -0.0156(14) -0.0009(13)
N7 0.056(2) 0.0316(15) 0.0422(15) 0.0027(13) -0.0222(15) -0.0090(12)
N8 0.057(2) 0.061(2) 0.0507(19) -0.0092(18) -0.0131(18) 0.0036(16)
N9 0.059(2) 0.057(2) 0.0562(19) -0.0142(17) -0.0213(18) 0.0011(16)
C1 0.059(2) 0.0362(18) 0.0427(18) 0.0070(17) -0.0256(19) -0.0020(15)
C2 0.058(2) 0.0255(16) 0.0468(19) 0.0040(15) -0.0234(19) -0.0065(14)
C3 0.087(3) 0.050(2) 0.051(2) -0.010(2) -0.033(2) 0.0086(19)
C4 0.066(3) 0.0262(17) 0.052(2) -0.0114(17) -0.020(2) -0.0015(15)
C5 0.073(3) 0.043(2) 0.055(2) -0.018(2) -0.012(2) 0.0018(18)
C6 0.067(3) 0.051(2) 0.069(3) -0.023(2) -0.006(2) -0.001(2)
C7 0.054(3) 0.043(2) 0.078(3) -0.017(2) -0.016(2) -0.004(2)
C8 0.058(3) 0.0332(19) 0.062(2) -0.0065(17) -0.024(2) -0.0026(17)
C9 0.047(2) 0.0291(17) 0.0484(19) -0.0048(15) -0.0105(18) -0.0060(15)
C10 0.066(3) 0.0355(19) 0.058(2) 0.0057(18) -0.039(2) -0.0097(16)
C11 0.051(2) 0.0316(17) 0.0377(17) -0.0019(16) -0.0171(17) -0.0009(14)
C12 0.074(3) 0.0347(19) 0.053(2) -0.0065(19) -0.028(2) -0.0059(16)
C13 0.044(2) 0.0294(17) 0.0423(17) -0.0017(15) -0.0102(16) 0.0009(14)
C14 0.054(2) 0.0290(18) 0.058(2) -0.0017(17) -0.009(2) -0.0018(16)
C15 0.045(2) 0.0326(19) 0.081(3) 0.0042(17) -0.013(2) -0.0013(19)
C16 0.042(2) 0.040(2) 0.075(3) 0.0023(17) -0.019(2) 0.0021(19)
C17 0.041(2) 0.0354(18) 0.055(2) 0.0004(15) -0.0145(18) 0.0005(16)
C18 0.041(2) 0.0304(17) 0.0384(17) 0.0002(15) -0.0078(16) -0.0014(14)
C19 0.041(2) 0.0410(19) 0.054(2) 0.0015(16) -0.0230(19) -0.0036(16)
C20 0.039(2) 0.0345(18) 0.0414(18) -0.0005(15) -0.0160(16) 0.0002(14)
C21 0.036(2) 0.050(2) 0.053(2) -0.0022(17) -0.0106(18) 0.0054(18)
C22 0.042(2) 0.0339(17) 0.0359(16) -0.0021(15) -0.0064(16) 0.0016(14)
C23 0.051(2) 0.0360(19) 0.0447(19) -0.0005(17) -0.0048(18) 0.0005(16)
C24 0.065(3) 0.040(2) 0.0404(19) -0.0011(19) -0.008(2) -0.0085(16)
C25 0.065(3) 0.046(2) 0.0410(19) -0.014(2) -0.016(2) -0.0027(16)
C26 0.046(2) 0.0396(19) 0.0406(18) -0.0059(16) -0.0143(17) 0.0005(15)
C27 0.0388(19) 0.0333(17) 0.0301(15) -0.0029(14) -0.0045(15) -0.0009(13)
C28 0.047(7) 0.067(9) 0.046(4) 0.017(5) -0.020(4) -0.016(4)
C29 0.060(9) 0.097(13) 0.063(6) 0.028(7) -0.033(7) -0.030(6)
C30 0.057(10) 0.189(18) 0.114(14) 0.011(8) -0.051(12) -0.072(13)
C31 0.070(8) 0.144(13) 0.057(5) -0.004(6) -0.033(6) 0.001(7)
C28' 0.040(7) 0.065(9) 0.044(4) 0.015(5) -0.027(4) -0.015(4)
C29' 0.058(8) 0.091(13) 0.061(6) 0.028(6) -0.039(6) -0.030(6)
C30' 0.061(11) 0.180(17) 0.090(13) 0.006(8) -0.048(11) -0.056(12)
C31' 0.078(9) 0.123(12) 0.066(5) 0.004(6) -0.035(6) 0.014(7)
C32 0.121(5) 0.059(3) 0.080(3) -0.021(3) -0.037(4) 0.012(3)
C33 0.076(4) 0.106(5) 0.080(3) -0.014(3) -0.034(3) 0.034(3)
C34 0.056(3) 0.062(3) 0.055(2) -0.008(2) -0.011(2) -0.010(2)
C35 0.075(3) 0.068(3) 0.062(3) -0.016(3) -0.024(3) -0.008(2)
C36 0.089(4) 0.076(3) 0.057(3) -0.022(3) -0.016(3) -0.002(2)
C37 0.061(3) 0.062(3) 0.086(3) -0.014(2) -0.032(3) 0.013(3)

loop_
_atom_type_symbol
_atom_type_description
_atom_type_scat_dispersion_real
_atom_type_scat_dispersion_imag
_atom_type_scat_source
C C 0.0033 0.0016 'International Tables Vol C Tables 4.2.6.8 and 6.1.1.4'
H H 0.0000 0.0000 'International Tables Vol C Tables 4.2.6.8 and 6.1.1.4'
N N 0.0061 0.0033 'International Tables Vol C Tables 4.2.6.8 and 6.1.1.4'
O O 0.0106 0.0060 'International Tables Vol C Tables 4.2.6.8 and 6.1.1.4'
Cl Cl 0.1484 0.1585 'International Tables Vol C Tables 4.2.6.8 and 6.1.1.4'
Cu Cu 0.3201 1.2651 'International Tables Vol C Tables 4.2.6.8 and 6.1.1.4'

loop_
_geom_angle_atom_site_label_1
_geom_angle_atom_site_label_2
_geom_angle_atom_site_label_3
_geom_angle
O1' Cu N5 94.5(7)
O1' Cu N3 102.3(8)
N5 Cu N3 148.71(13)
O1' Cu O1 8.5(9)
N5 Cu O1 99.7(7)
N3 Cu O1 100.4(7)
O1' Cu N7 172.9(6)
N5 Cu N7 79.21(11)
N3 Cu N7 81.95(11)
O1 Cu N7 176.5(6)
O1' Cu N1 106.9(4)
N5 Cu N1 110.80(11)
N3 Cu N1 89.47(12)
O1 Cu N1 98.7(4)
N7 Cu N1 78.63(12)
O3 Cl O4 110.8(4)
O3 Cl O5 108.5(3)
O4 Cl O5 108.3(3)
O3 Cl O6 108.8(2)
O4 Cl O6 110.8(3)
O5 Cl O6 109.6(2)
C28 O1 Cu 110.6(11)
C28' O1' Cu 119.5(12)
H1W O7 H2W 111.8
C2 N1 C9 105.6(3)
C2 N1 Cu 110.7(3)
C9 N1 Cu 141.9(2)
C2 N2 C4 107.3(3)
C2 N2 C3 127.4(4)
C4 N2 C3 125.2(4)
C11 N3 C18 106.2(3)
C11 N3 Cu 114.9(2)
C18 N3 Cu 138.8(2)
C11 N4 C13 107.0(3)
C11 N4 C12 127.1(3)
C13 N4 C12 125.9(3)
C20 N5 C27 105.4(3)
C20 N5 Cu 114.9(2)
C27 N5 Cu 139.3(2)
C20 N6 C22 106.8(3)
C20 N6 C21 127.4(3)
C22 N6 C21 125.7(3)
C19 N7 C10 112.1(3)
C19 N7 C1 110.4(3)
C10 N7 C1 111.6(3)
C19 N7 Cu 105.98(19)
C10 N7 Cu 109.7(2)
C1 N7 Cu 106.9(2)
C34 N8 C32 120.6(4)
C34 N8 C33 122.0(4)
C32 N8 C33 117.3(4)
C37 N9 C35 122.1(4)
C37 N9 C36 120.7(4)
C35 N9 C36 116.2(4)
C2 C1 N7 108.7(3)
C2 C1 H1A 110.0
N7 C1 H1A 110.0
C2 C1 H1B 110.0
N7 C1 H1B 110.0
H1A C1 H1B 108.3
N1 C2 N2 112.5(4)
N1 C2 C1 120.6(3)
N2 C2 C1 126.9(3)
N2 C3 H3A 109.5
N2 C3 H3B 109.5
H3A C3 H3B 109.5
N2 C3 H3C 109.5
H3A C3 H3C 109.5
H3B C3 H3C 109.5
C5 C4 N2 132.0(4)
C5 C4 C9 123.0(4)
N2 C4 C9 105.0(4)
C4 C5 C6 116.3(4)
C4 C5 H5 121.8
C6 C5 H5 121.8
C5 C6 C7 121.3(5)
C5 C6 H6 119.3
C7 C6 H6 119.3
C8 C7 C6 122.2(4)
C8 C7 H7 118.9
C6 C7 H7 118.9
C7 C8 C9 117.2(4)
C7 C8 H8 121.4
C9 C8 H8 121.4
N1 C9 C8 130.5(4)
N1 C9 C4 109.7(3)
C8 C9 C4 119.8(4)
N7 C10 C11 110.0(3)
N7 C10 H10A 109.7
C11 C10 H10A 109.7
N7 C10 H10B 109.7
C11 C10 H10B 109.7
H10A C10 H10B 108.2
N3 C11 N4 112.8(3)
N3 C11 C10 123.4(3)
N4 C11 C10 123.8(3)
N4 C12 H12A 109.5
N4 C12 H12B 109.5
H12A C12 H12B 109.5
N4 C12 H12C 109.5
H12A C12 H12C 109.5
H12B C12 H12C 109.5
C14 C13 N4 132.0(3)
C14 C13 C18 122.7(3)
N4 C13 C18 105.3(3)
C13 C14 C15 116.8(3)
C13 C14 H14 121.6
C15 C14 H14 121.6
C14 C15 C16 121.3(4)
C14 C15 H15 119.4
C16 C15 H15 119.4
C17 C16 C15 121.7(4)
C17 C16 H16 119.1
C15 C16 H16 119.1
C16 C17 C18 117.6(3)
C16 C17 H17 121.2
C18 C17 H17 121.2
N3 C18 C17 131.4(3)
N3 C18 C13 108.7(3)
C17 C18 C13 119.9(3)
N7 C19 C20 106.5(3)
N7 C19 H19A 110.4
C20 C19 H19A 110.4
N7 C19 H19B 110.4
C20 C19 H19B 110.4
H19A C19 H19B 108.6
N5 C20 N6 113.1(3)
N5 C20 C19 120.1(3)
N6 C20 C19 126.8(3)
N6 C21 H21A 109.5
N6 C21 H21B 109.5
H21A C21 H21B 109.5
N6 C21 H21C 109.5
H21A C21 H21C 109.5
H21B C21 H21C 109.5
N6 C22 C27 106.0(3)
N6 C22 C23 131.2(4)
C27 C22 C23 122.7(3)
C24 C23 C22 116.1(4)
C24 C23 H23 122.0
C22 C23 H23 122.0
C23 C24 C25 121.9(3)
C23 C24 H24 119.1
C25 C24 H24 119.1
C26 C25 C24 122.0(4)
C26 C25 H25 119.0
C24 C25 H25 119.0
C25 C26 C27 116.8(4)
C25 C26 H26 121.6
C27 C26 H26 121.6
N5 C27 C22 108.7(3)
N5 C27 C26 130.8(3)
C22 C27 C26 120.5(3)
O2 C28 O1 116.8(14)
O2 C28 C29 135.0(16)
O1 C28 C29 108.0(15)
C30 C29 C31 125.9(13)
C30 C29 C28 119.3(12)
C31 C29 C28 114.7(11)
C29 C30 H30A 120.0
C29 C30 H30B 120.0
H30A C30 H30B 120.0
O2' C28' O1' 128.8(13)
O2' C28' C29' 108.7(12)
O1' C28' C29' 122.3(13)
C30' C29' C31' 123.2(12)
C30' C29' C28' 119.6(13)
C31' C29' C28' 116.9(11)
C29' C30' H30C 120.0
C29' C30' H30D 120.0
H30C C30' H30D 120.0
C29' C31' H31D 109.5
C29' C31' H31E 109.5
H31D C31' H31E 109.5
C29' C31' H31F 109.5
H31D C31' H31F 109.5
H31E C31' H31F 109.5
N8 C32 H32A 109.5
N8 C32 H32B 109.5
H32A C32 H32B 109.5
N8 C32 H32C 109.5
H32A C32 H32C 109.5
H32B C32 H32C 109.5
N8 C33 H33A 109.5
N8 C33 H33B 109.5
H33A C33 H33B 109.5
N8 C33 H33C 109.5
H33A C33 H33C 109.5
H33B C33 H33C 109.5
O8 C34 N8 125.3(4)
O8 C34 H34 117.4
N8 C34 H34 117.4
N9 C35 H35A 109.5
N9 C35 H35B 109.5
H35A C35 H35B 109.5
N9 C35 H35C 109.5
H35A C35 H35C 109.5
H35B C35 H35C 109.5
N9 C36 H36A 109.5
N9 C36 H36B 109.5
H36A C36 H36B 109.5
N9 C36 H36C 109.5
H36A C36 H36C 109.5
H36B C36 H36C 109.5
O9 C37 N9 125.7(5)
O9 C37 H37 117.2
N9 C37 H37 117.2

loop_
_geom_bond_atom_site_label_1
_geom_bond_atom_site_label_2
_geom_bond_distance
Cu O1' 1.845(17)
Cu N5 1.975(3)
Cu N3 1.989(3)
Cu O1 2.045(18)
Cu N7 2.178(3)
Cu N1 2.180(3)
Cl O3 1.396(5)
Cl O4 1.399(4)
Cl O5 1.404(3)
Cl O6 1.431(4)
O1 C28 1.2701(10)
O2 C28 1.2302(10)
O1' C28' 1.2701(10)
O2' C28' 1.2301(10)
O7 H1W 0.8400
O7 H2W 0.8400
O8 C34 1.216(5)
O9 C37 1.222(6)
N1 C2 1.331(4)
N1 C9 1.380(5)
N2 C2 1.351(5)
N2 C4 1.396(5)
N2 C3 1.458(5)
N3 C11 1.312(4)
N3 C18 1.382(4)
N4 C11 1.346(4)
N4 C13 1.391(5)
N4 C12 1.463(4)
N5 C20 1.328(4)
N5 C27 1.389(4)
N6 C20 1.336(5)
N6 C22 1.390(4)
N6 C21 1.471(5)
N7 C19 1.481(5)
N7 C10 1.487(4)
N7 C1 1.487(5)
N8 C34 1.320(6)
N8 C32 1.438(6)
N8 C33 1.450(6)
N9 C37 1.323(6)
N9 C35 1.442(6)
N9 C36 1.450(6)
C1 C2 1.480(6)
C1 H1A 0.9900
C1 H1B 0.9900
C3 H3A 0.9800
C3 H3B 0.9800
C3 H3C 0.9800
C4 C5 1.371(6)
C4 C9 1.403(5)
C5 C6 1.386(7)
C5 H5 0.9500
C6 C7 1.402(6)
C6 H6 0.9500
C7 C8 1.363(6)
C7 H7 0.9500
C8 C9 1.402(5)
C8 H8 0.9500
C10 C11 1.490(5)
C10 H10A 0.9900
C10 H10B 0.9900
C12 H12A 0.9800
C12 H12B 0.9800
C12 H12C 0.9800
C13 C14 1.379(5)
C13 C18 1.404(5)
C14 C15 1.380(6)
C14 H14 0.9500
C15 C16 1.406(6)
C15 H15 0.9500
C16 C17 1.373(5)
C16 H16 0.9500
C17 C18 1.395(5)
C17 H17 0.9500
C19 C20 1.498(5)
C19 H19A 0.9900
C19 H19B 0.9900
C21 H21A 0.9800
C21 H21B 0.9800
C21 H21C 0.9800
C22 C27 1.393(5)
C22 C23 1.394(5)
C23 C24 1.373(6)
C23 H23 0.9500
C24 C25 1.395(6)
C24 H24 0.9500
C25 C26 1.383(5)
C25 H25 0.9500
C26 C27 1.394(5)
C26 H26 0.9500
C28 C29 1.5201(10)
C29 C30 1.3501(10)
C29 C31 1.4700(10)
C30 H30A 0.9500
C30 H30B 0.9500
C31 H31A 0.9800
C31 H31B 0.9800
C31 H31C 0.9800
C28' C29' 1.5202(10)
C29' C30' 1.3501(10)
C29' C31' 1.4700(10)
C30' H30C 0.9500
C30' H30D 0.9500
C31' H31D 0.9800
C31' H31E 0.9800
C31' H31F 0.9800
C32 H32A 0.9800
C32 H32B 0.9800
C32 H32C 0.9800
C33 H33A 0.9800
C33 H33B 0.9800
C33 H33C 0.9800
C34 H34 0.9500
C35 H35A 0.9800
C35 H35B 0.9800
C35 H35C 0.9800
C36 H36A 0.9800
C36 H36B 0.9800
C36 H36C 0.9800
C37 H37 0.9500

loop_
_geom_hbond_atom_site_label_D
_geom_hbond_atom_site_label_H
_geom_hbond_atom_site_label_A
_geom_hbond_site_symmetry_A
_geom_hbond_distance_DH
_geom_hbond_distance_HA
_geom_hbond_distance_DA
_geom_hbond_angle_DHA
O7 H1W O4 1_554 0.84 2.71 3.55(2) 179.9
O7 H2W O2 . 0.84 2.21 3.05(2) 179.4
